data_4033908
loop_
_publ_author_name
'Lan, Ping'
'Banwell, Martin G.'
'Willis, Anthony C.'

_publ_section_title
;
 Application of Electrocyclic Ring-Opening and Desymmetrizing Nucleophilic
 Trappings of meso-6,6-Dibromobicyclo[3.1.0]hexanes to Total Syntheses of
 Crinine and Haemanthamine Alkaloids.
;
_journal_issue 6
_journal_name_full 'The Journal of organic chemistry'
_journal_page_first 3431
_journal_page_last 3466
_journal_paper_doi 10.1021/acs.joc.9b00018
_journal_volume 84
_journal_year 2019
_chemical_compound_source local
_chemical_formula_moiety 'C25 H27 N O7 S'
_chemical_formula_sum 'C25 H27 N O7 S'
_chemical_formula_weight 485.56
_space_group_IT_number 2
_space_group_name_Hall '-P 1'
_space_group_name_H-M_alt 'P -1'
_symmetry_cell_setting triclinic
_symmetry_space_group_name_H-M 'P -1'
_atom_sites_solution_hydrogens difmap
_atom_sites_solution_primary direct
_audit_creation_date 13-03-20
_audit_creation_method CRYSTALS_ver_14.40
_audit_update_record
;
2013-03-20 - Report on C25 H27 N O7 S
            by Anthony C. Willis
            for  Ping Lan and Martin Banwell

2013-03-20 - racemic

2013-03-20 - passes checkcif tests

;
_cell_angle_alpha 110.082(2)
_cell_angle_beta 97.268(2)
_cell_angle_gamma 100.494(2)
_cell_formula_units_Z 2
_cell_length_a 9.5083(4)
_cell_length_b 10.2316(3)
_cell_length_c 13.3051(6)
_cell_measurement_reflns_used 33114
_cell_measurement_temperature 200
_cell_measurement_theta_max 27.5
_cell_measurement_theta_min 2.6
_cell_volume 1170.04(8)
_computing_cell_refinement 'DENZO/SCALEPACK (Otwinowski & Minor, 1997)'
_computing_data_collection 'COLLECT (Nonius, 2001).'
_computing_data_reduction 'DENZO/SCALEPACK (Otwinowski & Minor, 1997)'
_computing_molecular_graphics
; 
ORTEP-II (Johnson 1976) in teXsan (MSC, 1992-1997)
;
_computing_publication_material 'CRYSTALS (Betteridge et al., 2003)'
_computing_structure_refinement 'CRYSTALS (Betteridge et al., 2003)'
_computing_structure_solution 'SIR92 (Altomare et al., 1994)'
_diffrn_ambient_temperature 200
_diffrn_measured_fraction_theta_full 0.995
_diffrn_measured_fraction_theta_max 0.995
_diffrn_measurement_device Area
_diffrn_measurement_device_type 'Nonius KappaCCD'
_diffrn_measurement_method ' \f and \w scans with CCD '
_diffrn_radiation_monochromator graphite
_diffrn_radiation_type 'Mo K\a'
_diffrn_radiation_wavelength 0.71073
_diffrn_reflns_av_R_equivalents 0.059
_diffrn_reflns_limit_h_max 12
_diffrn_reflns_limit_h_min -12
_diffrn_reflns_limit_k_max 13
_diffrn_reflns_limit_k_min -13
_diffrn_reflns_limit_l_max 17
_diffrn_reflns_limit_l_min -17
_diffrn_reflns_number 24262
_diffrn_reflns_theta_full 27.549
_diffrn_reflns_theta_max 27.549
_diffrn_reflns_theta_min 2.715
_diffrn_standards_number 0
_exptl_absorpt_coefficient_mu 0.185
_exptl_absorpt_correction_T_max 0.963
_exptl_absorpt_correction_T_min 0.943
_exptl_absorpt_correction_type integration
_exptl_absorpt_process_details
;
via Gaussian method (Coppens, 1970) implemented in maXus (2000)
;
_exptl_crystal_colour colourless
_exptl_crystal_density_diffrn 1.378
_exptl_crystal_density_method 'not measured'
_exptl_crystal_description block
_exptl_crystal_F_000 512
_exptl_crystal_size_max 0.330
_exptl_crystal_size_mid 0.320
_exptl_crystal_size_min 0.310
_refine_diff_density_max 0.55
_refine_diff_density_min -0.55
_refine_ls_extinction_method None
_refine_ls_goodness_of_fit_ref 0.9931
_refine_ls_hydrogen_treatment constr
_refine_ls_matrix_type full
_refine_ls_number_parameters 307
_refine_ls_number_reflns 5375
_refine_ls_number_restraints 0
_refine_ls_R_factor_all 0.0656
_refine_ls_R_factor_gt 0.0522
_refine_ls_shift/su_max 0.0004990
_refine_ls_shift/su_mean 0.0000280
_refine_ls_structure_factor_coef Fsqd
_refine_ls_weighting_details
;
 Method= Modified Sheldrick 
 w=1/[\s^2^(F^2^) + ( 0.08P)^2^ + 0.70P] 
 ,where P=(max(Fo^2^,0) + 2Fc^2^)/3 
;
_refine_ls_weighting_scheme calc
_refine_ls_wR_factor_all 0.1459
_refine_ls_wR_factor_gt 0.1351
_refine_ls_wR_factor_ref 0.1459
_reflns_limit_h_max 12
_reflns_limit_h_min -12
_reflns_limit_k_max 12
_reflns_limit_k_min -13
_reflns_limit_l_max 17
_reflns_limit_l_min 0
_reflns_number_gt 4303
_reflns_number_total 5375
_reflns_threshold_expression I>2.0\s(I)
_oxford_diffrn_Wilson_B_factor 3.13
_oxford_diffrn_Wilson_scale 0.88
_oxford_refine_ls_r_factor_ref 0.0656
_oxford_refine_ls_scale 1.099(5)
_oxford_reflns_number_all 5375
_oxford_reflns_threshold_expression_ref I>-10.0\s(I)
_oxford_structure_analysis_title 'ban1312 At 16:42 on 19/ 3'
_cod_data_source_file jo9b00018_si_015.cif
_cod_data_source_block ban1312
_cod_original_sg_symbol_H-M 'P -1 '
_cod_database_code 4033908

loop_
_symmetry_equiv_pos_as_xyz
x,y,z
-x,-y,-z

loop_
_atom_site_label
_atom_site_type_symbol
_atom_site_fract_x
_atom_site_fract_y
_atom_site_fract_z
_atom_site_U_iso_or_equiv
_atom_site_occupancy
_atom_site_adp_type
_atom_site_refinement_flags_posn
C1 C 0.1566(2) 0.5716(2) 0.20139(16) 0.0386 1.0000 Uani .
C2 C 0.1336(2) 0.6173(2) 0.12053(17) 0.0429 1.0000 Uani .
C3 C 0.2519(2) 0.6655(2) 0.06734(17) 0.0438 1.0000 Uani .
C4 C 0.3812(2) 0.6042(2) 0.08728(16) 0.0404 1.0000 Uani .
C5 C 0.4295(2) 0.6347(2) 0.20861(15) 0.0367 1.0000 Uani .
C6 C 0.3069(2) 0.5746(2) 0.25909(15) 0.0342 1.0000 Uani .
N7 N 0.54476(18) 0.55691(18) 0.22358(14) 0.0375 1.0000 Uani .
C8 C 0.4968(2) 0.4504(2) 0.27129(17) 0.0410 1.0000 Uani .
C9 C 0.3319(2) 0.4229(2) 0.24562(16) 0.0375 1.0000 Uani .
C10 C 0.3223(2) 0.6560(2) 0.38301(15) 0.0331 1.0000 Uani .
C11 C 0.4409(2) 0.7694(2) 0.44681(16) 0.0389 1.0000 Uani .
C12 C 0.4567(2) 0.8386(2) 0.56026(17) 0.0423 1.0000 Uani .
C13 C 0.3485(2) 0.7920(2) 0.60668(15) 0.0367 1.0000 Uani .
O14 O 0.33825(17) 0.83866(17) 0.71526(11) 0.0473 1.0000 Uani .
C15 C 0.1943(3) 0.7682(2) 0.71585(17) 0.0465 1.0000 Uani .
O16 O 0.13720(17) 0.65327(16) 0.61131(11) 0.0433 1.0000 Uani .
C17 C 0.2286(2) 0.6807(2) 0.54459(15) 0.0341 1.0000 Uani .
C18 C 0.2125(2) 0.6098(2) 0.43424(15) 0.0350 1.0000 Uani .
O19 O 0.2896(2) 0.82010(18) 0.11133(13) 0.0530 1.0000 Uani .
C20 C 0.3717(4) 0.8822(4) 0.0516(3) 0.0843 1.0000 Uani .
S21 S 0.71673(5) 0.62465(6) 0.23628(4) 0.0405 1.0000 Uani .
O22 O 0.72505(18) 0.7058(2) 0.16729(13) 0.0557 1.0000 Uani .
O23 O 0.78677(17) 0.50914(18) 0.22076(13) 0.0521 1.0000 Uani .
C24 C 0.7814(2) 0.7461(2) 0.37172(16) 0.0358 1.0000 Uani .
C25 C 0.8202(2) 0.6947(2) 0.45265(16) 0.0379 1.0000 Uani .
C26 C 0.8561(2) 0.7884(2) 0.56089(17) 0.0401 1.0000 Uani .
C27 C 0.8567(2) 0.9327(2) 0.58988(17) 0.0396 1.0000 Uani .
C28 C 0.8212(2) 0.9823(2) 0.50785(19) 0.0425 1.0000 Uani .
C29 C 0.7824(2) 0.8908(2) 0.39895(18) 0.0403 1.0000 Uani .
C30 C 0.8962(3) 1.0317(3) 0.7080(2) 0.0565 1.0000 Uani .
O31 O 0.28265(16) 0.32443(15) 0.13268(11) 0.0411 1.0000 Uani .
C32 C 0.1447(3) 0.2407(2) 0.10489(17) 0.0449 1.0000 Uani .
O33 O 0.06751(19) 0.2373(2) 0.16882(14) 0.0600 1.0000 Uani .
C34 C 0.1050(3) 0.1540(3) -0.01522(19) 0.0611 1.0000 Uani .
H11 H 0.0752 0.5365 0.2278 0.0457 1.0000 Uiso R
H21 H 0.0360 0.6208 0.0952 0.0513 1.0000 Uiso R
H31 H 0.2151 0.6326 -0.0109 0.0518 1.0000 Uiso R
H41 H 0.4626 0.6445 0.0614 0.0476 1.0000 Uiso R
H42 H 0.3539 0.4987 0.0472 0.0476 1.0000 Uiso R
H51 H 0.4639 0.7419 0.2481 0.0423 1.0000 Uiso R
H81 H 0.5347 0.4889 0.3515 0.0483 1.0000 Uiso R
H82 H 0.5232 0.3587 0.2343 0.0491 1.0000 Uiso R
H91 H 0.2855 0.3814 0.2945 0.0443 1.0000 Uiso R
H111 H 0.5150 0.8011 0.4151 0.0469 1.0000 Uiso R
H121 H 0.5371 0.9162 0.6021 0.0510 1.0000 Uiso R
H151 H 0.1300 0.8359 0.7258 0.0561 1.0000 Uiso R
H152 H 0.1988 0.7299 0.7735 0.0568 1.0000 Uiso R
H181 H 0.1307 0.5357 0.3962 0.0416 1.0000 Uiso R
H201 H 0.3817 0.9851 0.0821 0.1262 1.0000 Uiso R
H202 H 0.3237 0.8420 -0.0233 0.1273 1.0000 Uiso R
H203 H 0.4676 0.8632 0.0594 0.1267 1.0000 Uiso R
H251 H 0.8221 0.5975 0.4348 0.0455 1.0000 Uiso R
H261 H 0.8814 0.7532 0.6167 0.0481 1.0000 Uiso R
H281 H 0.8252 1.0793 0.5251 0.0493 1.0000 Uiso R
H291 H 0.7577 0.9245 0.3455 0.0483 1.0000 Uiso R
H301 H 0.9700 1.1134 0.7207 0.0864 1.0000 Uiso R
H302 H 0.9242 0.9823 0.7518 0.0870 1.0000 Uiso R
H303 H 0.8124 1.0624 0.7286 0.0856 1.0000 Uiso R
H341 H -0.0017 0.1254 -0.0397 0.0930 1.0000 Uiso R
H342 H 0.1494 0.2097 -0.0553 0.0922 1.0000 Uiso R
H343 H 0.1500 0.0709 -0.0283 0.0910 1.0000 Uiso R

loop_
_atom_site_aniso_label
_atom_site_aniso_U_11
_atom_site_aniso_U_22
_atom_site_aniso_U_33
_atom_site_aniso_U_23
_atom_site_aniso_U_13
_atom_site_aniso_U_12
C1 0.0355(10) 0.0400(10) 0.0316(9) 0.0053(8) 0.0068(8) 0.0044(8)
C2 0.0398(11) 0.0474(11) 0.0347(10) 0.0078(9) 0.0039(8) 0.0114(9)
C3 0.0493(12) 0.0485(12) 0.0299(10) 0.0113(9) 0.0062(9) 0.0112(9)
C4 0.0437(11) 0.0450(11) 0.0294(10) 0.0107(8) 0.0106(8) 0.0072(9)
C5 0.0364(10) 0.0397(10) 0.0289(9) 0.0088(8) 0.0081(7) 0.0038(8)
C6 0.0368(10) 0.0354(9) 0.0269(9) 0.0076(7) 0.0092(7) 0.0064(8)
N7 0.0322(8) 0.0399(9) 0.0369(9) 0.0125(7) 0.0057(7) 0.0054(7)
C8 0.0399(11) 0.0426(11) 0.0378(10) 0.0126(9) 0.0101(8) 0.0071(9)
C9 0.0400(10) 0.0363(10) 0.0293(9) 0.0064(8) 0.0082(8) 0.0035(8)
C10 0.0340(9) 0.0344(9) 0.0284(9) 0.0082(7) 0.0084(7) 0.0081(7)
C11 0.0339(10) 0.0445(11) 0.0311(10) 0.0074(8) 0.0105(8) 0.0028(8)
C12 0.0344(10) 0.0474(11) 0.0320(10) 0.0038(9) 0.0058(8) 0.0008(8)
C13 0.0379(10) 0.0428(10) 0.0256(9) 0.0071(8) 0.0069(7) 0.0116(8)
O14 0.0464(8) 0.0578(9) 0.0260(7) 0.0049(6) 0.0100(6) 0.0041(7)
C15 0.0529(13) 0.0509(12) 0.0322(10) 0.0105(9) 0.0169(9) 0.0084(10)
O16 0.0487(8) 0.0445(8) 0.0328(7) 0.0105(6) 0.0171(6) 0.0038(6)
C17 0.0363(10) 0.0359(9) 0.0314(9) 0.0123(8) 0.0122(8) 0.0091(8)
C18 0.0364(10) 0.0335(9) 0.0302(9) 0.0077(7) 0.0083(7) 0.0043(8)
O19 0.0681(11) 0.0488(9) 0.0470(9) 0.0199(7) 0.0189(8) 0.0173(8)
C20 0.110(3) 0.0698(19) 0.088(2) 0.0413(18) 0.045(2) 0.0173(19)
S21 0.0335(3) 0.0515(3) 0.0298(2) 0.0107(2) 0.00857(18) 0.0019(2)
O22 0.0497(9) 0.0740(11) 0.0385(8) 0.0253(8) 0.0094(7) -0.0054(8)
O23 0.0388(8) 0.0617(10) 0.0418(8) 0.0011(7) 0.0098(7) 0.0136(7)
C24 0.0302(9) 0.0392(10) 0.0343(9) 0.0108(8) 0.0086(7) 0.0041(8)
C25 0.0384(10) 0.0360(10) 0.0353(10) 0.0104(8) 0.0041(8) 0.0075(8)
C26 0.0408(11) 0.0421(10) 0.0337(10) 0.0124(8) 0.0046(8) 0.0072(8)
C27 0.0321(9) 0.0396(10) 0.0383(10) 0.0059(8) 0.0079(8) 0.0044(8)
C28 0.0345(10) 0.0334(10) 0.0538(13) 0.0123(9) 0.0066(9) 0.0038(8)
C29 0.0334(10) 0.0432(11) 0.0465(11) 0.0220(9) 0.0071(8) 0.0051(8)
C30 0.0591(15) 0.0506(13) 0.0419(12) -0.0009(10) 0.0091(11) 0.0069(11)
O31 0.0446(8) 0.0364(7) 0.0322(7) 0.0054(6) 0.0105(6) -0.0013(6)
C32 0.0523(12) 0.0392(10) 0.0351(11) 0.0119(9) 0.0082(9) -0.0037(9)
O33 0.0553(10) 0.0671(11) 0.0441(9) 0.0161(8) 0.0132(8) -0.0101(8)
C34 0.0753(17) 0.0530(14) 0.0347(12) 0.0100(10) 0.0042(11) -0.0152(12)

loop_
_atom_type_symbol
_atom_type_scat_dispersion_real
_atom_type_scat_dispersion_imag
_atom_type_scat_Cromer_Mann_a1
_atom_type_scat_Cromer_Mann_b1
_atom_type_scat_Cromer_Mann_a2
_atom_type_scat_Cromer_Mann_b2
_atom_type_scat_Cromer_Mann_a3
_atom_type_scat_Cromer_Mann_b3
_atom_type_scat_Cromer_Mann_a4
_atom_type_scat_Cromer_Mann_b4
_atom_type_scat_Cromer_Mann_c
_atom_type_scat_source
C 0.0033 0.0016 2.3100 20.8439 1.0200 10.2075 1.5886 0.5687 0.8650 51.6512 0.2156 'International Tables Vol C 4.2.6.8 and 6.1.1.4'
H 0.0000 0.0000 0.4930 10.5109 0.3229 26.1257 0.1402 3.1424 0.0408 57.7998 0.0030 'International Tables Vol C 4.2.6.8 and 6.1.1.4'
N 0.0061 0.0033 12.2126 0.0057 3.1322 9.8933 2.0125 28.9975 1.1663 0.5826 -11.5290 'International Tables Vol C 4.2.6.8 and 6.1.1.4'
O 0.0106 0.0060 3.0485 13.2771 2.2868 5.7011 1.5463 0.3239 0.8670 32.9089 0.2508 'International Tables Vol C 4.2.6.8 and 6.1.1.4'
S 0.1246 0.1234 6.9053 1.4679 5.2034 22.2151 1.4379 0.2536 1.5863 56.1720 0.8669 'International Tables Vol C 4.2.6.8 and 6.1.1.4'

loop_
_exptl_crystal_face_index_h
_exptl_crystal_face_index_k
_exptl_crystal_face_index_l
_exptl_crystal_face_perp_dist
1 0 0 0.130
-1 0 0 0.180
0 1 0 0.100
0 -1 0 0.230
0 0 1 0.220
0 0 -1 0.100
0 -1 1 0.250
0 5 5 0.121
-1 0 1 0.196
-3 -3 0 0.179
-2 1 0 0.185
2 -1 0 0.150

loop_
_geom_angle_atom_site_label_1
_geom_angle_atom_site_label_2
_geom_angle_atom_site_label_3
_geom_angle
_geom_angle_publ_flag
C2 C1 C6 124.50(19) yes
C2 C1 H11 119.0 no
C6 C1 H11 116.5 no
C1 C2 C3 123.6(2) yes
C1 C2 H21 118.0 no
C3 C2 H21 118.3 no
C2 C3 C4 110.12(18) yes
C2 C3 O19 107.39(17) yes
C4 C3 O19 112.38(18) yes
C2 C3 H31 109.6 no
C4 C3 H31 109.1 no
O19 C3 H31 108.2 no
C3 C4 C5 111.13(16) yes
C3 C4 H41 110.6 no
C5 C4 H41 109.0 no
C3 C4 H42 109.6 no
C5 C4 H42 108.2 no
H41 C4 H42 108.4 no
C4 C5 C6 113.49(16) yes
C4 C5 N7 109.54(16) yes
C6 C5 N7 103.41(15) yes
C4 C5 H51 107.7 no
C6 C5 H51 109.6 no
N7 C5 H51 113.1 no
C5 C6 C1 111.22(16) yes
C5 C6 C9 102.51(15) yes
C1 C6 C9 114.17(16) yes
C5 C6 C10 114.80(15) yes
C1 C6 C10 108.18(15) yes
C9 C6 C10 105.92(15) yes
C5 N7 C8 111.73(15) yes
C5 N7 S21 122.62(13) yes
C8 N7 S21 120.84(14) yes
N7 C8 C9 103.22(17) yes
N7 C8 H81 111.4 no
C9 C8 H81 110.8 no
N7 C8 H82 111.7 no
C9 C8 H82 107.9 no
H81 C8 H82 111.5 no
C6 C9 C8 102.96(15) yes
C6 C9 O31 110.76(16) yes
C8 C9 O31 106.90(15) yes
C6 C9 H91 113.5 no
C8 C9 H91 112.1 no
O31 C9 H91 110.2 no
C6 C10 C11 123.17(17) yes
C6 C10 C18 118.06(16) yes
C11 C10 C18 118.75(17) yes
C10 C11 C12 122.61(18) yes
C10 C11 H111 120.3 no
C12 C11 H111 117.0 no
C11 C12 C13 117.03(18) yes
C11 C12 H121 121.5 no
C13 C12 H121 121.4 no
C12 C13 O14 128.81(18) yes
C12 C13 C17 121.34(18) yes
O14 C13 C17 109.83(17) yes
C13 O14 C15 105.09(15) yes
O14 C15 O16 108.00(15) yes
O14 C15 H151 110.1 no
O16 C15 H151 108.1 no
O14 C15 H152 109.4 no
O16 C15 H152 109.9 no
H151 C15 H152 111.3 no
C15 O16 C17 105.05(15) yes
C13 C17 O16 109.67(16) yes
C13 C17 C18 122.57(18) yes
O16 C17 C18 127.73(18) yes
C10 C18 C17 117.69(17) yes
C10 C18 H181 122.8 no
C17 C18 H181 119.5 no
C3 O19 C20 114.4(2) yes
O19 C20 H201 108.3 no
O19 C20 H202 109.4 no
H201 C20 H202 111.1 no
O19 C20 H203 108.7 no
H201 C20 H203 109.0 no
H202 C20 H203 110.3 no
N7 S21 O22 106.29(10) yes
N7 S21 O23 106.32(10) yes
O22 S21 O23 121.09(11) yes
N7 S21 C24 107.16(9) yes
O22 S21 C24 107.43(10) yes
O23 S21 C24 107.83(10) yes
S21 C24 C25 119.14(15) yes
S21 C24 C29 120.17(16) yes
C25 C24 C29 120.48(19) yes
C24 C25 C26 118.94(19) yes
C24 C25 H251 121.1 no
C26 C25 H251 120.0 no
C25 C26 C27 121.5(2) yes
C25 C26 H261 119.2 no
C27 C26 H261 119.3 no
C26 C27 C28 118.59(19) yes
C26 C27 C30 120.2(2) yes
C28 C27 C30 121.2(2) yes
C27 C28 C29 121.29(19) yes
C27 C28 H281 120.1 no
C29 C28 H281 118.6 no
C24 C29 C28 119.17(19) yes
C24 C29 H291 120.3 no
C28 C29 H291 120.5 no
C27 C30 H301 112.2 no
C27 C30 H302 109.9 no
H301 C30 H302 110.6 no
C27 C30 H303 108.7 no
H301 C30 H303 108.0 no
H302 C30 H303 107.4 no
C9 O31 C32 116.51(15) yes
O31 C32 O33 123.98(19) yes
O31 C32 C34 110.46(18) yes
O33 C32 C34 125.6(2) yes
C32 C34 H341 109.9 no
C32 C34 H342 110.1 no
H341 C34 H342 110.3 no
C32 C34 H343 107.2 no
H341 C34 H343 112.9 no
H342 C34 H343 106.3 no

loop_
_geom_bond_atom_site_label_1
_geom_bond_atom_site_label_2
_geom_bond_distance
_geom_bond_publ_flag
C1 C2 1.322(3) yes
C1 C6 1.524(3) yes
C1 H11 0.952 no
C2 C3 1.500(3) yes
C2 H21 0.958 no
C3 C4 1.512(3) yes
C3 O19 1.442(3) yes
C3 H31 0.972 no
C4 C5 1.526(3) yes
C4 H41 0.967 no
C4 H42 0.993 no
C5 C6 1.551(3) yes
C5 N7 1.499(3) yes
C5 H51 1.009 no
C6 C9 1.566(3) yes
C6 C10 1.544(2) yes
N7 C8 1.472(3) yes
N7 S21 1.6184(17) yes
C8 C9 1.514(3) yes
C8 H81 0.993 no
C8 H82 0.993 no
C9 O31 1.450(2) yes
C9 H91 0.996 no
C10 C11 1.394(3) yes
C10 C18 1.413(3) yes
C11 C12 1.404(3) yes
C11 H111 0.930 no
C12 C13 1.361(3) yes
C12 H121 0.945 no
C13 O14 1.380(2) yes
C13 C17 1.386(3) yes
O14 C15 1.428(3) yes
C15 O16 1.437(2) yes
C15 H151 0.992 no
C15 H152 0.974 no
O16 C17 1.378(2) yes
C17 C18 1.370(3) yes
C18 H181 0.927 no
O19 C20 1.402(3) yes
C20 H201 0.971 no
C20 H202 0.952 no
C20 H203 0.967 no
S21 O22 1.4337(17) yes
S21 O23 1.4272(18) yes
S21 C24 1.753(2) yes
C24 C25 1.390(3) yes
C24 C29 1.396(3) yes
C25 C26 1.385(3) yes
C25 H251 0.944 no
C26 C27 1.390(3) yes
C26 H261 0.954 no
C27 C28 1.383(3) yes
C27 C30 1.502(3) yes
C28 C29 1.385(3) yes
C28 H281 0.931 no
C29 H291 0.914 no
C30 H301 0.937 no
C30 H302 0.937 no
C30 H303 0.947 no
O31 C32 1.357(3) yes
C32 O33 1.197(3) yes
C32 C34 1.495(3) yes
C34 H341 0.982 no
C34 H342 0.982 no
C34 H343 0.993 no

loop_
_geom_contact_atom_site_label_1
_geom_contact_atom_site_label_2
_geom_contact_distance
_geom_contact_site_symmetry_2
_geom_contact_publ_flag
O16 O23 3.295(3) 2_666 no
O16 C26 3.322(3) 1_455 no
O16 C25 3.478(3) 2_666 no
O19 C30 3.278(3) 2_676 no
O22 C34 3.277(4) 2_665 no
O23 C15 3.254(3) 2_666 no
O23 C1 3.516(2) 1_655 no
O23 C3 3.567(3) 2_665 no
O33 C15 3.087(3) 2_566 no
C2 C2 3.596(3) 2_565 no
C27 C29 3.534(3) 2_776 no
C27 C28 3.555(3) 2_776 no
C28 C28 3.394(4) 2_776 no
C34 C34 3.588(6) 2 no

loop_
_geom_torsion_atom_site_label_1
_geom_torsion_atom_site_label_2
_geom_torsion_atom_site_label_3
_geom_torsion_atom_site_label_4
_geom_torsion
_geom_torsion_publ_flag
S21 N7 C5 C4 87.0(2) no
S21 N7 C5 C6 -151.7(1) no
S21 N7 C8 C9 177.2(1) no
S21 C24 C25 C26 -173.1(2) no
S21 C24 C29 C28 174.1(2) no
O14 C13 C12 C11 178.6(2) no
O14 C13 C17 O16 0.5(3) no
O14 C13 C17 C18 -177.5(2) no
O14 C15 O16 C17 -14.9(2) no
O16 C15 O14 C13 15.1(2) no
O16 C17 C13 C12 179.0(2) no
O16 C17 C18 C10 -179.0(2) no
O19 C3 C2 C1 -101.6(2) no
O19 C3 C4 C5 68.2(2) no
O22 S21 N7 C5 -35.3(2) no
O22 S21 N7 C8 171.3(1) no
O22 S21 C24 C25 -163.8(2) no
O22 S21 C24 C29 21.4(2) no
O23 S21 N7 C5 -165.5(1) no
O23 S21 N7 C8 41.1(2) no
O23 S21 C24 C25 -31.7(2) no
O23 S21 C24 C29 153.5(2) no
O31 C9 C6 C1 45.9(2) no
O31 C9 C6 C5 -74.5(2) no
O31 C9 C6 C10 164.9(1) no
O31 C9 C8 N7 79.8(2) no
O33 C32 O31 C9 -5.2(4) no
N7 S21 C24 C25 82.4(2) no
N7 S21 C24 C29 -92.4(2) no
N7 C5 C4 C3 172.9(2) no
N7 C5 C6 C1 -148.7(1) no
N7 C5 C6 C9 -26.2(2) no
N7 C5 C6 C10 88.1(2) no
N7 C8 C9 C6 -36.9(2) no
C1 C2 C3 C4 21.1(2) no
C1 C6 C5 C4 -30.1(2) no
C1 C6 C9 C8 159.9(2) no
C1 C6 C10 C11 -128.4(2) no
C1 C6 C10 C18 53.5(3) no
C2 C1 C6 C5 -1.5(2) no
C2 C1 C6 C9 -116.9(2) no
C2 C1 C6 C10 125.4(2) no
C2 C3 O19 C20 -165.0(2) no
C2 C3 C4 C5 -51.5(2) no
C3 C2 C1 C6 6.1(3) no
C3 C4 C5 C6 57.9(2) no
C4 C3 O19 C20 73.8(3) no
C4 C5 N7 C8 -117.5(2) no
C4 C5 C6 C9 92.3(2) no
C4 C5 C6 C10 -153.3(2) no
C5 N7 S21 C24 79.4(2) no
C5 N7 C8 C9 21.2(2) no
C5 C6 C9 C8 39.5(2) no
C5 C6 C10 C11 -3.6(3) no
C5 C6 C10 C18 178.3(2) no
C6 C5 N7 C8 3.8(2) no
C6 C9 O31 C32 -94.7(2) no
C6 C10 C11 C12 -177.2(2) no
C6 C10 C18 C17 178.7(2) no
C8 N7 S21 C24 -74.0(2) no
C8 C9 O31 C32 153.9(2) no
C8 C9 C6 C10 -81.2(2) no
C9 O31 C32 C34 175.3(2) no
C9 C6 C10 C11 108.7(2) no
C9 C6 C10 C18 -69.3(2) no
C10 C11 C12 C13 -1.2(3) no
C10 C18 C17 C13 -1.5(3) no
C11 C10 C18 C17 0.5(3) no
C11 C12 C13 C17 0.3(3) no
C12 C11 C10 C18 0.8(3) no
C12 C13 O14 C15 171.9(2) no
C12 C13 C17 C18 1.0(4) no
C13 C17 O16 C15 8.9(2) no
C15 O14 C13 C17 -9.7(2) no
C15 O16 C17 C18 -173.2(2) no
C24 C25 C26 C27 -1.2(3) no
C24 C29 C28 C27 -1.0(3) no
C25 C24 C29 C28 -0.6(3) no
C25 C26 C27 C28 -0.4(3) no
C25 C26 C27 C30 -180.0(2) no
C26 C25 C24 C29 1.7(3) no
C26 C27 C28 C29 1.5(3) no
C29 C28 C27 C30 -178.9(2) no
